data_4129634
loop_
_publ_author_name
'Song, Liqiang'
'Zhu, Guili'
'Liu, Yongjiang'
'Liu, Bo'
'Qin, Song'

_publ_section_title
;
 Total Synthesis of Atisane-Type Diterpenoids: Application of Diels-Alder
 Cycloadditions of Podocarpane-Type Unmasked ortho-Benzoquinones.
;
_journal_issue 42
_journal_name_full 'Journal of the American Chemical Society'
_journal_page_first 13706
_journal_page_last 13714
_journal_paper_doi 10.1021/jacs.5b08958
_journal_volume 137
_journal_year 2015
_chemical_formula_moiety 'C34 H39 N O7'
_chemical_formula_sum 'C34 H39 N O7'
_chemical_formula_weight 573.66
_space_group_crystal_system monoclinic
_space_group_IT_number 14
_space_group_name_Hall '-P 2ybc'
_space_group_name_H-M_alt 'P 1 21/c 1'
_atom_sites_solution_hydrogens geom
_atom_sites_solution_primary direct
_audit_creation_date 2015-02-09
_audit_creation_method
;
Olex2 1.2
(compiled 2014.05.21 svn.r2940 for OlexSys, GUI svn.r4846)
;
_cell_angle_alpha 90
_cell_angle_beta 106.438(7)
_cell_angle_gamma 90
_cell_formula_units_Z 4
_cell_length_a 11.7541(7)
_cell_length_b 36.2871(18)
_cell_length_c 7.3993(5)
_cell_measurement_reflns_used 1570
_cell_measurement_temperature 293
_cell_measurement_theta_max 26.7940
_cell_measurement_theta_min 4.0010
_cell_volume 3027.0(3)
_computing_cell_refinement
;
CrysAlisPro, Agilent Technologies,
Version 1.171.37.33 (release 27-03-2014 CrysAlis171 .NET)
(compiled Mar 27 2014,17:12:48)
;
_computing_data_collection
;
CrysAlisPro, Agilent Technologies,
Version 1.171.37.33 (release 27-03-2014 CrysAlis171 .NET)
(compiled Mar 27 2014,17:12:48)
;
_computing_data_reduction
;
CrysAlisPro, Agilent Technologies,
Version 1.171.37.33 (release 27-03-2014 CrysAlis171 .NET)
(compiled Mar 27 2014,17:12:48)
;
_computing_molecular_graphics 'Olex2 (Dolomanov et al., 2009)'
_computing_publication_material 'Olex2 (Dolomanov et al., 2009)'
_computing_structure_refinement 'ShelXL (Sheldrick, 2008)'
_computing_structure_solution 'ShelXT (Sheldrick, 2008)'
_diffrn_ambient_temperature 293
_diffrn_detector 'CCD plate'
_diffrn_detector_area_resol_mean 15.9595
_diffrn_detector_type EosS2
_diffrn_measured_fraction_theta_full 0.990
_diffrn_measured_fraction_theta_max 0.988
_diffrn_measurement_details
'#__ type_ start__ end____ width___ exp.time_ 1 omega -11.00 83.00 0.5000 11.8600 omega____ theta____ kappa____ phi______ frames - 15.5694 77.0000 30.0000 188'
_diffrn_measurement_device 'four-circle diffractometer'
_diffrn_measurement_device_type 'New Gemini, Dual, Cu at zero, EosS2'
_diffrn_measurement_method '\w scans'
_diffrn_orient_matrix_UB_11 0.0563042000
_diffrn_orient_matrix_UB_12 -0.0082210000
_diffrn_orient_matrix_UB_13 0.0142790000
_diffrn_orient_matrix_UB_21 0.0117867000
_diffrn_orient_matrix_UB_22 0.0023964000
_diffrn_orient_matrix_UB_23 0.0983686000
_diffrn_orient_matrix_UB_31 -0.0253317000
_diffrn_orient_matrix_UB_32 -0.0175253000
_diffrn_orient_matrix_UB_33 0.0066282000
_diffrn_radiation_monochromator graphite
_diffrn_radiation_probe x-ray
_diffrn_radiation_type MoK\a
_diffrn_radiation_wavelength 0.71073
_diffrn_reflns_av_R_equivalents 0.0342
_diffrn_reflns_av_unetI/netI 0.0376
_diffrn_reflns_Laue_measured_fraction_full 0.990
_diffrn_reflns_Laue_measured_fraction_max 0.988
_diffrn_reflns_limit_h_max 14
_diffrn_reflns_limit_h_min -13
_diffrn_reflns_limit_k_max 45
_diffrn_reflns_limit_k_min -36
_diffrn_reflns_limit_l_max 9
_diffrn_reflns_limit_l_min -6
_diffrn_reflns_number 18414
_diffrn_reflns_point_group_measured_fraction_full 0.990
_diffrn_reflns_point_group_measured_fraction_max 0.988
_diffrn_reflns_theta_full 26.000
_diffrn_reflns_theta_max 26.371
_diffrn_reflns_theta_min 3.369
_diffrn_source 'Enhance (Mo) X-ray Source'
_exptl_absorpt_coefficient_mu 0.088
_exptl_absorpt_correction_T_max 1.00000
_exptl_absorpt_correction_T_min 0.75045
_exptl_absorpt_correction_type multi-scan
_exptl_absorpt_process_details
;
CrysAlisPro, Agilent Technologies,
Version 1.171.37.33 (release 27-03-2014 CrysAlis171 .NET)
(compiled Mar 27 2014,17:12:48)
Empirical absorption correction using spherical harmonics,
 implemented in SCALE3 ABSPACK scaling algorithm.
;
_exptl_crystal_colour 'clear light colourless'
_exptl_crystal_colour_lustre clear
_exptl_crystal_colour_modifier light
_exptl_crystal_colour_primary colourless
_exptl_crystal_density_diffrn 1.259
_exptl_crystal_description
;
;
_exptl_crystal_F_000 1224
_exptl_crystal_size_max 0.6
_exptl_crystal_size_mid 0.4
_exptl_crystal_size_min 0.2
_refine_diff_density_max 0.786
_refine_diff_density_min -0.663
_refine_diff_density_rms 0.043
_refine_ls_extinction_method none
_refine_ls_goodness_of_fit_ref 1.059
_refine_ls_hydrogen_treatment constr
_refine_ls_matrix_type full
_refine_ls_number_parameters 384
_refine_ls_number_reflns 6123
_refine_ls_number_restraints 948
_refine_ls_restrained_S_all 1.163
_refine_ls_R_factor_all 0.1070
_refine_ls_R_factor_gt 0.0761
_refine_ls_shift/su_max 0.000
_refine_ls_shift/su_mean 0.000
_refine_ls_structure_factor_coef Fsqd
_refine_ls_weighting_details 'w=1/[\s^2^(Fo^2^)+(0.0840P)^2^+1.6620P] where P=(Fo^2^+2Fc^2^)/3'
_refine_ls_weighting_scheme calc
_refine_ls_wR_factor_gt 0.1884
_refine_ls_wR_factor_ref 0.2105
_reflns_Friedel_coverage 0.000
_reflns_number_gt 4116
_reflns_number_total 6123
_reflns_threshold_expression 'I > 2\s(I)'
_cod_data_source_file ja5b08958_si_012.cif
_cod_data_source_block liubo-slq-byx-no2
_cod_database_code 4129634
_shelx_space_group_comment
;
The symmetry employed for this shelxl refinement is uniquely defined
by the following loop, which should always be used as a source of
symmetry information in preference to the above space-group names.
They are only intended as comments.
;
_reflns_odcompleteness_completeness 74.76
_reflns_odcompleteness_iscentric 1
_reflns_odcompleteness_theta 26.32
_olex2_refinement_description
;
1. Fixed Uiso
 At 1.2 times of:
  All C(H) groups, All C(H,H) groups
 At 1.5 times of:
  All C(H,H,H) groups
2. Uiso/Uaniso restraints and constraints
C006 \\sim C007 \\sim C008 \\sim C009 \\sim C00A \\sim C00B \\sim C00C \\sim
C00F \\sim C00G \\sim C00H \\sim C00I \\sim C00J \\sim C00K \\sim C00L \\sim
C00M \\sim C00N \\sim C00O \\sim C00P \\sim C00R \\sim C00S \\sim C00T \\sim
C00U \\sim C00V \\sim C00W \\sim C00X \\sim C00Y \\sim C00Z \\sim C010 \\sim
C011 \\sim C012 \\sim C013 \\sim C014 \\sim C015 \\sim C016: within 3.8A with
sigma of 0.01 and sigma for terminal atoms of 0.02
3.a Ternary CH refined with riding coordinates:
 C007(H007), C009(H009), C00L(H00L), C00P(H00P)
3.b Secondary CH2 refined with riding coordinates:
 C00G(H00B,H00C), C00I(H00D,H00E), C00Z(H00G,H00H), C010(H01A,H01B), C016(H01R,
 H01S)
3.c Aromatic/amide H refined with riding coordinates:
 C00A(H00A), C00F(H00F), C00N(H00N), C00O(H00O), C00R(H00R), C00T(H00T),
 C00U(H00U), C00V(H00V), C00X(H00X), C00Y(H00Y)
3.d Idealised Me refined as rotating group:
 C011(H01C,H01D,H01E), C012(H01F,H01G,H01H), C013(H01I,H01J,H01K), C014(H01L,
 H01M,H01N), C015(H01O,H01P,H01Q)
;
_shelx_shelxl_version_number 2014/7
_olex2_submission_special_instructions 'No special instructions were received'

loop_
_space_group_symop_operation_xyz
'x, y, z'
'-x, y+1/2, -z+1/2'
'-x, -y, -z'
'x, -y-1/2, z-1/2'

loop_
_atom_site_label
_atom_site_type_symbol
_atom_site_fract_x
_atom_site_fract_y
_atom_site_fract_z
_atom_site_U_iso_or_equiv
_atom_site_adp_type
_atom_site_occupancy
_atom_site_site_symmetry_order
_atom_site_calc_flag
_atom_site_refinement_flags_posn
_atom_site_refinement_flags_adp
O001 O 0.10372(19) 0.28485(6) -0.3389(3) 0.0659(6) Uani 1 1 d . .
O002 O 0.07190(17) 0.34787(6) -0.3089(3) 0.0654(6) Uani 1 1 d . .
O003 O 0.6907(2) 0.46438(6) 0.3562(3) 0.0711(6) Uani 1 1 d . .
O004 O 0.1663(2) 0.30373(8) 0.0449(3) 0.0819(7) Uani 1 1 d . .
O005 O 0.7724(2) 0.48876(7) 0.1426(4) 0.0834(7) Uani 1 1 d . .
C006 C 0.5365(2) 0.29298(8) -0.0798(4) 0.0496(6) Uani 1 1 d . U
C007 C 0.4026(2) 0.29339(7) -0.1323(3) 0.0467(6) Uani 1 1 d . U
H007 H 0.3778 0.2687 -0.1046 0.056 Uiso 1 1 calc R .
C008 C 0.3522(2) 0.32157(7) -0.0094(3) 0.0453(6) Uani 1 1 d . U
C009 C 0.2504(2) 0.33129(8) -0.3709(4) 0.0509(6) Uani 1 1 d . U
H009 H 0.2152 0.3369 -0.5047 0.061 Uiso 1 1 calc R .
C00A C 0.3079(2) 0.36482(8) -0.2642(4) 0.0503(6) Uani 1 1 d . U
H00A H 0.3074 0.3874 -0.3240 0.060 Uiso 1 1 calc R .
C00B C 0.3595(2) 0.36086(7) -0.0805(4) 0.0463(6) Uani 1 1 d . U
C00C C 0.1555(2) 0.31899(8) -0.2777(4) 0.0518(6) Uani 1 1 d . U
O00D O 1.0377(3) 0.56815(10) 1.0654(5) 0.1175(11) Uani 1 1 d . .
N00E N 1.0345(3) 0.57665(10) 0.9052(6) 0.0919(10) Uani 1 1 d . .
C00F C 0.6007(2) 0.32143(8) -0.1301(4) 0.0554(6) Uani 1 1 d . U
H00F H 0.5602 0.3407 -0.2038 0.066 Uiso 1 1 calc R .
C00G C 0.3429(2) 0.30045(8) -0.3443(4) 0.0532(6) Uani 1 1 d . U
H00B H 0.4027 0.3073 -0.4053 0.064 Uiso 1 1 calc R .
H00C H 0.3048 0.2780 -0.4029 0.064 Uiso 1 1 calc R .
C00H C 0.2186(2) 0.31340(8) -0.0657(4) 0.0518(6) Uani 1 1 d . U
C00I C 0.4079(3) 0.31570(8) 0.2015(4) 0.0545(6) Uani 1 1 d . U
H00D H 0.3443 0.3156 0.2613 0.065 Uiso 1 1 calc R .
H00E H 0.4432 0.2913 0.2185 0.065 Uiso 1 1 calc R .
C00J C 0.8278(3) 0.51181(8) 0.4586(5) 0.0600(7) Uani 1 1 d . U
C00K C 0.4088(2) 0.39168(8) 0.0588(4) 0.0547(6) Uani 1 1 d . U
C00L C 0.5197(3) 0.37673(8) 0.2068(4) 0.0571(7) Uani 1 1 d . U
H00L H 0.5708 0.3685 0.1305 0.068 Uiso 1 1 calc R .
C00M C 0.7617(3) 0.48759(8) 0.2996(5) 0.0642(7) Uani 1 1 d . U
C00N C 0.7235(3) 0.32177(10) -0.0729(5) 0.0683(8) Uani 1 1 d . U
H00N H 0.7646 0.3415 -0.1050 0.082 Uiso 1 1 calc R .
C00O C 0.8305(3) 0.50441(9) 0.6440(5) 0.0678(8) Uani 1 1 d . U
H00O H 0.7867 0.4848 0.6701 0.081 Uiso 1 1 calc R .
C00P C 0.6248(3) 0.43654(8) 0.2253(4) 0.0587(7) Uani 1 1 d . U
H00P H 0.6766 0.4270 0.1530 0.070 Uiso 1 1 calc R .
O00Q O 1.0906(4) 0.60195(11) 0.8667(5) 0.1450(15) Uani 1 1 d . .
C00R C 0.8970(3) 0.52570(9) 0.7896(5) 0.0702(8) Uani 1 1 d . U
H00R H 0.8996 0.5205 0.9138 0.084 Uiso 1 1 calc R .
C00S C 0.9595(3) 0.55473(9) 0.7468(5) 0.0674(8) Uani 1 1 d . U
C00T C 0.6004(3) 0.26410(9) 0.0236(4) 0.0635(7) Uani 1 1 d . U
H00T H 0.5600 0.2444 0.0572 0.076 Uiso 1 1 calc R .
C00U C 0.8901(3) 0.54169(9) 0.4200(5) 0.0698(8) Uani 1 1 d . U
H00U H 0.8878 0.5470 0.2962 0.084 Uiso 1 1 calc R .
C00V C 0.9558(3) 0.56361(9) 0.5649(5) 0.0746(9) Uani 1 1 d . U
H00V H 0.9968 0.5840 0.5397 0.090 Uiso 1 1 calc R .
C00W C 0.5986(3) 0.40509(9) 0.3454(4) 0.0678(8) Uani 1 1 d . U
C00X C 0.7231(3) 0.26406(12) 0.0778(5) 0.0816(10) Uani 1 1 d . U
H00X H 0.7643 0.2443 0.1461 0.098 Uiso 1 1 calc R .
C00Y C 0.7845(3) 0.29306(12) 0.0311(5) 0.0800(9) Uani 1 1 d . U
H00Y H 0.8670 0.2932 0.0699 0.096 Uiso 1 1 calc R .
C00Z C 0.4471(3) 0.42401(8) -0.0424(5) 0.0742(9) Uani 1 1 d . U
H00G H 0.4945 0.4147 -0.1204 0.089 Uiso 1 1 calc R .
H00H H 0.3769 0.4355 -0.1249 0.089 Uiso 1 1 calc R .
C010 C 0.5181(3) 0.45304(9) 0.0901(5) 0.0784(9) Uani 1 1 d . U
H01A H 0.5427 0.4721 0.0174 0.094 Uiso 1 1 calc R .
H01B H 0.4685 0.4644 0.1595 0.094 Uiso 1 1 calc R .
C011 C 0.0427(3) 0.28263(11) -0.5377(5) 0.0860(11) Uani 1 1 d . U
H01C H 0.0995 0.2840 -0.6088 0.129 Uiso 1 1 calc GR .
H01D H -0.0122 0.3027 -0.5726 0.129 Uiso 1 1 calc GR .
H01E H 0.0004 0.2597 -0.5640 0.129 Uiso 1 1 calc GR .
C012 C -0.0271(3) 0.34239(12) -0.2350(6) 0.0935(12) Uani 1 1 d . U
H01F H -0.0632 0.3190 -0.2767 0.140 Uiso 1 1 calc GR .
H01G H -0.0840 0.3617 -0.2789 0.140 Uiso 1 1 calc GR .
H01H H -0.0003 0.3428 -0.0998 0.140 Uiso 1 1 calc GR .
C013 C 0.7171(4) 0.38610(12) 0.4451(6) 0.1060(15) Uani 1 1 d . U
H01I H 0.7035 0.3672 0.5272 0.159 Uiso 1 1 calc GR .
H01J H 0.7714 0.4040 0.5176 0.159 Uiso 1 1 calc GR .
H01K H 0.7502 0.3753 0.3527 0.159 Uiso 1 1 calc GR .
C014 C 0.5435(4) 0.41963(14) 0.4957(6) 0.1097(14) Uani 1 1 d . U
H01L H 0.4831 0.4374 0.4402 0.164 Uiso 1 1 calc GR .
H01M H 0.6038 0.4311 0.5951 0.164 Uiso 1 1 calc GR .
H01N H 0.5090 0.3995 0.5462 0.164 Uiso 1 1 calc GR .
C015 C 0.3074(4) 0.40318(13) 0.1422(7) 0.1045(13) Uani 1 1 d . U
H01O H 0.2383 0.4094 0.0418 0.157 Uiso 1 1 calc GR .
H01P H 0.3318 0.4242 0.2228 0.157 Uiso 1 1 calc GR .
H01Q H 0.2892 0.3831 0.2139 0.157 Uiso 1 1 calc GR .
C016 C 0.4963(4) 0.34133(11) 0.3022(5) 0.0982(11) Uani 1 1 d . U
H01R H 0.5708 0.3280 0.3431 0.118 Uiso 1 1 calc R .
H01S H 0.4754 0.3484 0.4151 0.118 Uiso 1 1 calc R .

loop_
_atom_site_aniso_label
_atom_site_aniso_U_11
_atom_site_aniso_U_22
_atom_site_aniso_U_33
_atom_site_aniso_U_23
_atom_site_aniso_U_13
_atom_site_aniso_U_12
O001 0.0680(13) 0.0662(13) 0.0645(13) -0.0045(10) 0.0200(10) -0.0158(10)
O002 0.0508(11) 0.0715(14) 0.0775(14) 0.0061(11) 0.0243(10) 0.0046(10)
O003 0.0838(15) 0.0646(13) 0.0681(14) -0.0061(11) 0.0267(11) -0.0287(11)
O004 0.0728(14) 0.122(2) 0.0636(14) 0.0108(13) 0.0391(12) -0.0146(14)
O005 0.0997(18) 0.0820(17) 0.0747(16) -0.0010(13) 0.0349(14) -0.0297(13)
C006 0.0541(13) 0.0577(14) 0.0401(12) 0.0019(11) 0.0182(10) 0.0043(11)
C007 0.0540(13) 0.0499(13) 0.0396(12) 0.0030(10) 0.0185(10) -0.0027(10)
C008 0.0536(13) 0.0505(13) 0.0366(12) 0.0044(10) 0.0208(10) -0.0010(10)
C009 0.0513(14) 0.0633(15) 0.0386(13) 0.0050(11) 0.0140(11) -0.0017(12)
C00A 0.0505(13) 0.0528(13) 0.0492(13) 0.0118(11) 0.0166(11) -0.0011(11)
C00B 0.0475(12) 0.0503(13) 0.0451(13) 0.0050(10) 0.0198(10) 0.0000(10)
C00C 0.0487(14) 0.0572(15) 0.0527(15) 0.0012(12) 0.0195(12) -0.0015(12)
O00D 0.141(3) 0.113(2) 0.093(2) -0.0272(19) 0.024(2) -0.036(2)
N00E 0.092(2) 0.083(2) 0.108(3) -0.033(2) 0.039(2) -0.0263(18)
C00F 0.0551(14) 0.0637(15) 0.0527(14) 0.0031(12) 0.0241(12) 0.0035(12)
C00G 0.0531(14) 0.0677(16) 0.0429(13) -0.0017(12) 0.0203(11) 0.0018(12)
C00H 0.0589(14) 0.0554(14) 0.0489(14) 0.0007(11) 0.0278(12) -0.0038(11)
C00I 0.0719(16) 0.0532(14) 0.0405(13) 0.0044(11) 0.0192(12) -0.0040(12)
C00J 0.0602(16) 0.0481(15) 0.0745(18) 0.0014(13) 0.0240(14) -0.0053(12)
C00K 0.0559(14) 0.0532(14) 0.0580(15) -0.0043(12) 0.0210(12) -0.0004(11)
C00L 0.0688(15) 0.0573(14) 0.0436(13) 0.0084(11) 0.0134(12) -0.0141(12)
C00M 0.0674(17) 0.0522(15) 0.0751(19) 0.0025(14) 0.0235(15) -0.0092(13)
C00N 0.0589(17) 0.086(2) 0.0653(18) -0.0027(16) 0.0268(14) -0.0033(15)
C00O 0.0715(18) 0.0564(16) 0.080(2) -0.0022(15) 0.0284(15) -0.0141(14)
C00P 0.0691(16) 0.0495(14) 0.0587(16) -0.0004(12) 0.0200(13) -0.0110(12)
O00Q 0.166(3) 0.139(3) 0.147(3) -0.063(2) 0.072(3) -0.098(3)
C00R 0.0751(18) 0.0631(18) 0.077(2) -0.0068(15) 0.0286(16) -0.0089(15)
C00S 0.0627(17) 0.0593(17) 0.084(2) -0.0163(15) 0.0275(15) -0.0088(14)
C00T 0.0664(17) 0.0675(17) 0.0563(16) 0.0101(13) 0.0168(13) 0.0073(13)
C00U 0.0701(18) 0.0600(17) 0.081(2) 0.0013(15) 0.0243(15) -0.0139(14)
C00V 0.0711(18) 0.0625(18) 0.095(2) -0.0045(17) 0.0318(17) -0.0200(15)
C00W 0.0816(18) 0.0673(17) 0.0526(16) 0.0046(13) 0.0162(14) -0.0269(15)
C00X 0.072(2) 0.096(2) 0.0684(19) 0.0150(17) 0.0072(16) 0.0227(18)
C00Y 0.0547(17) 0.113(3) 0.069(2) -0.0010(19) 0.0109(15) 0.0087(18)
C00Z 0.0816(19) 0.0507(16) 0.0750(19) 0.0131(14) -0.0025(16) -0.0016(14)
C010 0.087(2) 0.0486(16) 0.090(2) 0.0032(15) 0.0093(17) -0.0036(15)
C011 0.084(2) 0.095(3) 0.071(2) -0.0179(19) 0.0091(18) -0.020(2)
C012 0.063(2) 0.110(3) 0.119(3) 0.007(2) 0.046(2) 0.013(2)
C013 0.109(3) 0.088(3) 0.087(3) 0.027(2) -0.027(2) -0.040(2)
C014 0.136(3) 0.135(3) 0.070(2) -0.035(2) 0.049(2) -0.070(3)
C015 0.077(2) 0.107(3) 0.138(3) -0.055(2) 0.043(2) -0.005(2)
C016 0.122(2) 0.089(2) 0.0632(18) 0.0223(16) -0.0070(17) -0.0459(18)

loop_
_atom_type_symbol
_atom_type_description
_atom_type_scat_dispersion_real
_atom_type_scat_dispersion_imag
_atom_type_scat_source
C C 0.0033 0.0016 'International Tables Vol C Tables 4.2.6.8 and 6.1.1.4'
H H 0.0000 0.0000 'International Tables Vol C Tables 4.2.6.8 and 6.1.1.4'
N N 0.0061 0.0033 'International Tables Vol C Tables 4.2.6.8 and 6.1.1.4'
O O 0.0106 0.0060 'International Tables Vol C Tables 4.2.6.8 and 6.1.1.4'

loop_
_geom_angle_atom_site_label_1
_geom_angle_atom_site_label_2
_geom_angle_atom_site_label_3
_geom_angle
C00C O001 C011 115.1(2)
C00C O002 C012 116.0(3)
C00M O003 C00P 119.4(2)
C00F C006 C007 121.9(2)
C00T C006 C007 120.7(2)
C00T C006 C00F 117.3(3)
C006 C007 H007 106.7
C006 C007 C008 112.9(2)
C006 C007 C00G 113.7(2)
C008 C007 H007 106.7
C00G C007 H007 106.7
C00G C007 C008 109.7(2)
C00B C008 C007 109.66(19)
C00B C008 C00H 103.8(2)
C00H C008 C007 103.8(2)
C00I C008 C007 111.9(2)
C00I C008 C00B 115.6(2)
C00I C008 C00H 111.1(2)
C00A C009 H009 111.2
C00A C009 C00C 106.0(2)
C00A C009 C00G 109.0(2)
C00C C009 H009 111.2
C00G C009 H009 111.2
C00G C009 C00C 108.0(2)
C009 C00A H00A 121.4
C00B C00A C009 117.2(2)
C00B C00A H00A 121.4
C00A C00B C008 113.5(2)
C00A C00B C00K 126.1(2)
C00K C00B C008 120.0(2)
O001 C00C O002 112.7(2)
O001 C00C C009 114.7(2)
O001 C00C C00H 104.6(2)
O002 C00C C009 105.8(2)
O002 C00C C00H 112.0(2)
C009 C00C C00H 107.0(2)
O00D N00E C00S 118.8(3)
O00Q N00E O00D 123.6(4)
O00Q N00E C00S 117.5(4)
C006 C00F H00F 119.2
C00N C00F C006 121.5(3)
C00N C00F H00F 119.2
C007 C00G H00B 109.5
C007 C00G H00C 109.5
C009 C00G C007 110.6(2)
C009 C00G H00B 109.5
C009 C00G H00C 109.5
H00B C00G H00C 108.1
O004 C00H C008 123.4(3)
O004 C00H C00C 122.4(3)
C008 C00H C00C 114.2(2)
C008 C00I H00D 107.7
C008 C00I H00E 107.7
H00D C00I H00E 107.1
C016 C00I C008 118.6(2)
C016 C00I H00D 107.7
C016 C00I H00E 107.7
C00O C00J C00M 121.6(3)
C00U C00J C00M 119.0(3)
C00U C00J C00O 119.3(3)
C00B C00K C00L 107.8(2)
C00B C00K C00Z 110.0(2)
C00B C00K C015 106.3(2)
C00L C00K C015 113.8(3)
C00Z C00K C00L 108.1(2)
C00Z C00K C015 110.8(3)
C00K C00L H00L 103.4
C00K C00L C00W 117.4(3)
C00W C00L H00L 103.4
C016 C00L C00K 113.4(3)
C016 C00L H00L 103.4
C016 C00L C00W 113.7(2)
O003 C00M C00J 110.8(3)
O005 C00M O003 124.8(3)
O005 C00M C00J 124.4(3)
C00F C00N H00N 120.0
C00Y C00N C00F 119.9(3)
C00Y C00N H00N 120.0
C00J C00O H00O 119.5
C00R C00O C00J 120.9(3)
C00R C00O H00O 119.5
O003 C00P H00P 108.1
O003 C00P C00W 106.7(2)
O003 C00P C010 110.8(2)
C00W C00P H00P 108.1
C010 C00P H00P 108.1
C010 C00P C00W 114.8(3)
C00O C00R H00R 120.9
C00S C00R C00O 118.3(3)
C00S C00R H00R 120.9
C00R C00S N00E 117.8(3)
C00R C00S C00V 122.4(3)
C00V C00S N00E 119.7(3)
C006 C00T H00T 119.4
C00X C00T C006 121.2(3)
C00X C00T H00T 119.4
C00J C00U H00U 119.9
C00V C00U C00J 120.2(3)
C00V C00U H00U 119.9
C00S C00V C00U 118.7(3)
C00S C00V H00V 120.6
C00U C00V H00V 120.6
C00P C00W C00L 106.9(2)
C00P C00W C013 108.0(3)
C00P C00W C014 111.2(3)
C013 C00W C00L 108.0(3)
C014 C00W C00L 114.2(3)
C014 C00W C013 108.5(3)
C00T C00X H00X 119.8
C00Y C00X C00T 120.3(3)
C00Y C00X H00X 119.8
C00N C00Y C00X 119.6(3)
C00N C00Y H00Y 120.2
C00X C00Y H00Y 120.2
C00K C00Z H00G 108.8
C00K C00Z H00H 108.8
H00G C00Z H00H 107.7
C010 C00Z C00K 113.6(3)
C010 C00Z H00G 108.8
C010 C00Z H00H 108.8
C00P C010 C00Z 111.0(3)
C00P C010 H01A 109.4
C00P C010 H01B 109.4
C00Z C010 H01A 109.4
C00Z C010 H01B 109.4
H01A C010 H01B 108.0
O001 C011 H01C 109.5
O001 C011 H01D 109.5
O001 C011 H01E 109.5
H01C C011 H01D 109.5
H01C C011 H01E 109.5
H01D C011 H01E 109.5
O002 C012 H01F 109.5
O002 C012 H01G 109.5
O002 C012 H01H 109.5
H01F C012 H01G 109.5
H01F C012 H01H 109.5
H01G C012 H01H 109.5
C00W C013 H01I 109.5
C00W C013 H01J 109.5
C00W C013 H01K 109.5
H01I C013 H01J 109.5
H01I C013 H01K 109.5
H01J C013 H01K 109.5
C00W C014 H01L 109.5
C00W C014 H01M 109.5
C00W C014 H01N 109.5
H01L C014 H01M 109.5
H01L C014 H01N 109.5
H01M C014 H01N 109.5
C00K C015 H01O 109.5
C00K C015 H01P 109.5
C00K C015 H01Q 109.5
H01O C015 H01P 109.5
H01O C015 H01Q 109.5
H01P C015 H01Q 109.5
C00I C016 C00L 120.2(3)
C00I C016 H01R 107.3
C00I C016 H01S 107.3
C00L C016 H01R 107.3
C00L C016 H01S 107.3
H01R C016 H01S 106.9

loop_
_geom_bond_atom_site_label_1
_geom_bond_atom_site_label_2
_geom_bond_distance
O001 C00C 1.398(3)
O001 C011 1.445(4)
O002 C00C 1.410(3)
O002 C012 1.433(4)
O003 C00M 1.333(4)
O003 C00P 1.461(3)
O004 C00H 1.207(3)
O005 C00M 1.204(4)
C006 C007 1.511(4)
C006 C00F 1.390(4)
C006 C00T 1.386(4)
C007 H007 0.9800
C007 C008 1.589(4)
C007 C00G 1.548(4)
C008 C00B 1.531(4)
C008 C00H 1.535(4)
C008 C00I 1.527(4)
C009 H009 0.9800
C009 C00A 1.503(4)
C009 C00C 1.534(4)
C009 C00G 1.534(4)
C00A H00A 0.9300
C00A C00B 1.330(4)
C00B C00K 1.520(4)
C00C C00H 1.548(4)
O00D N00E 1.215(4)
N00E O00Q 1.210(4)
N00E C00S 1.483(4)
C00F H00F 0.9300
C00F C00N 1.385(4)
C00G H00B 0.9700
C00G H00C 0.9700
C00I H00D 0.9700
C00I H00E 0.9700
C00I C016 1.436(4)
C00J C00M 1.498(4)
C00J C00O 1.389(4)
C00J C00U 1.383(4)
C00K C00L 1.544(4)
C00K C00Z 1.526(4)
C00K C015 1.547(5)
C00L H00L 0.9800
C00L C00W 1.560(4)
C00L C016 1.528(4)
C00N H00N 0.9300
C00N C00Y 1.371(5)
C00O H00O 0.9300
C00O C00R 1.376(4)
C00P H00P 0.9800
C00P C00W 1.530(4)
C00P C010 1.491(4)
C00R H00R 0.9300
C00R C00S 1.372(4)
C00S C00V 1.372(5)
C00T H00T 0.9300
C00T C00X 1.384(5)
C00U H00U 0.9300
C00U C00V 1.382(5)
C00V H00V 0.9300
C00W C013 1.542(5)
C00W C014 1.531(5)
C00X H00X 0.9300
C00X C00Y 1.374(5)
C00Y H00Y 0.9300
C00Z H00G 0.9700
C00Z H00H 0.9700
C00Z C010 1.518(4)
C010 H01A 0.9700
C010 H01B 0.9700
C011 H01C 0.9600
C011 H01D 0.9600
C011 H01E 0.9600
C012 H01F 0.9600
C012 H01G 0.9600
C012 H01H 0.9600
C013 H01I 0.9600
C013 H01J 0.9600
C013 H01K 0.9600
C014 H01L 0.9600
C014 H01M 0.9600
C014 H01N 0.9600
C015 H01O 0.9600
C015 H01P 0.9600
C015 H01Q 0.9600
C016 H01R 0.9700
C016 H01S 0.9700

loop_
_geom_torsion_atom_site_label_1
_geom_torsion_atom_site_label_2
_geom_torsion_atom_site_label_3
_geom_torsion_atom_site_label_4
_geom_torsion
O001 C00C C00H O004 -58.1(3)
O001 C00C C00H C008 122.5(2)
O002 C00C C00H O004 64.3(4)
O002 C00C C00H C008 -115.1(2)
O003 C00P C00W C00L 175.6(2)
O003 C00P C00W C013 -68.5(3)
O003 C00P C00W C014 50.4(4)
O003 C00P C010 C00Z -178.2(3)
C006 C007 C008 C00B 77.4(3)
C006 C007 C008 C00H -172.1(2)
C006 C007 C008 C00I -52.2(3)
C006 C007 C00G C009 -129.7(2)
C006 C00F C00N C00Y 1.9(5)
C006 C00T C00X C00Y 0.6(5)
C007 C006 C00F C00N 176.5(3)
C007 C006 C00T C00X -177.8(3)
C007 C008 C00B C00A 53.6(3)
C007 C008 C00B C00K -133.4(2)
C007 C008 C00H O004 120.6(3)
C007 C008 C00H C00C -59.9(3)
C007 C008 C00I C016 104.4(4)
C008 C007 C00G C009 -2.2(3)
C008 C00B C00K C00L 42.7(3)
C008 C00B C00K C00Z 160.4(2)
C008 C00B C00K C015 -79.6(3)
C008 C00I C016 C00L 9.3(6)
C009 C00A C00B C008 0.8(3)
C009 C00A C00B C00K -171.7(2)
C009 C00C C00H O004 179.8(3)
C009 C00C C00H C008 0.4(3)
C00A C009 C00C O001 -170.9(2)
C00A C009 C00C O002 64.2(3)
C00A C009 C00C C00H -55.4(3)
C00A C009 C00G C007 53.9(3)
C00A C00B C00K C00L -145.2(3)
C00A C00B C00K C00Z -27.6(4)
C00A C00B C00K C015 92.5(4)
C00B C008 C00H O004 -124.7(3)
C00B C008 C00H C00C 54.8(3)
C00B C008 C00I C016 -22.1(4)
C00B C00K C00L C00W 169.9(2)
C00B C00K C00L C016 -54.3(4)
C00B C00K C00Z C010 -169.3(3)
C00C C009 C00A C00B 59.3(3)
C00C C009 C00G C007 -60.8(3)
O00D N00E C00S C00R 0.0(5)
O00D N00E C00S C00V -179.2(4)
N00E C00S C00V C00U 176.8(3)
C00F C006 C007 C008 -74.2(3)
C00F C006 C007 C00G 51.7(3)
C00F C006 C00T C00X 1.3(4)
C00F C00N C00Y C00X 0.1(5)
C00G C007 C008 C00B -50.6(3)
C00G C007 C008 C00H 59.9(3)
C00G C007 C008 C00I 179.8(2)
C00G C009 C00A C00B -56.8(3)
C00G C009 C00C O001 -54.1(3)
C00G C009 C00C O002 -179.0(2)
C00G C009 C00C C00H 61.4(3)
C00H C008 C00B C00A -56.8(3)
C00H C008 C00B C00K 116.2(2)
C00H C008 C00I C016 -140.0(3)
C00I C008 C00B C00A -178.8(2)
C00I C008 C00B C00K -5.8(3)
C00I C008 C00H O004 0.2(4)
C00I C008 C00H C00C 179.6(2)
C00J C00O C00R C00S 0.8(5)
C00J C00U C00V C00S 1.2(5)
C00K C00L C00W C00P -50.6(4)
C00K C00L C00W C013 -166.5(3)
C00K C00L C00W C014 72.7(4)
C00K C00L C016 C00I 30.8(6)
C00K C00Z C010 C00P 56.4(4)
C00L C00K C00Z C010 -51.8(4)
C00M O003 C00P C00W 155.4(3)
C00M O003 C00P C010 -79.0(4)
C00M C00J C00O C00R 176.3(3)
C00M C00J C00U C00V -177.4(3)
C00O C00J C00M O003 12.6(4)
C00O C00J C00M O005 -166.7(3)
C00O C00J C00U C00V 1.0(5)
C00O C00R C00S N00E -177.8(3)
C00O C00R C00S C00V 1.4(5)
C00P O003 C00M O005 3.7(5)
C00P O003 C00M C00J -175.6(2)
O00Q N00E C00S C00R 179.1(4)
O00Q N00E C00S C00V -0.1(5)
C00R C00S C00V C00U -2.4(5)
C00T C006 C007 C008 104.8(3)
C00T C006 C007 C00G -129.3(3)
C00T C006 C00F C00N -2.6(4)
C00T C00X C00Y C00N -1.3(6)
C00U C00J C00M O003 -169.1(3)
C00U C00J C00M O005 11.6(5)
C00U C00J C00O C00R -2.0(5)
C00W C00L C016 C00I 168.3(4)
C00W C00P C010 C00Z -57.3(4)
C00Z C00K C00L C00W 51.0(3)
C00Z C00K C00L C016 -173.1(3)
C010 C00P C00W C00L 52.5(4)
C010 C00P C00W C013 168.4(3)
C010 C00P C00W C014 -72.7(4)
C011 O001 C00C O002 60.6(3)
C011 O001 C00C C009 -60.6(3)
C011 O001 C00C C00H -177.5(2)
C012 O002 C00C O001 53.3(4)
C012 O002 C00C C009 179.4(3)
C012 O002 C00C C00H -64.3(3)
C015 C00K C00L C00W -72.6(3)
C015 C00K C00L C016 63.3(4)
C015 C00K C00Z C010 73.5(4)
C016 C00L C00W C00P 173.7(3)
C016 C00L C00W C013 57.7(4)
C016 C00L C00W C014 -63.0(5)
